data_7021036
loop_
_publ_author_name
'Suttil, James A.'
'McGuinness, David S.'
'Gardiner, Michael G.'
'Evans, Stephen J.'

_publ_section_title
;
 Ethylene polymerisation and oligomerisation with arene-substituted
 phenoxy-imine complexes of titanium: investigation of multi-mechanism
 catalytic behaviour.
;
_journal_issue 12
_journal_name_full 'Dalton transactions (Cambridge, England : 2003)'
_journal_page_first 4185
_journal_page_last 4196
_journal_paper_doi 10.1039/c3dt32183e
_journal_volume 42
_journal_year 2013
_chemical_formula_sum 'C32 H34 Cl4 N2 O2 Ti'
_chemical_formula_weight 668.31
_chemical_name_systematic
;
?
;
_space_group_IT_number 148
_symmetry_cell_setting trigonal
_symmetry_Int_Tables_number 148
_symmetry_space_group_name_Hall '-R 3'
_symmetry_space_group_name_H-M 'R -3 :H'
_atom_sites_solution_hydrogens geom
_atom_sites_solution_primary direct
_atom_sites_solution_secondary difmap
_audit_creation_method SHELXL-97
_cell_angle_alpha 90.00
_cell_angle_beta 90.00
_cell_angle_gamma 120.00
_cell_formula_units_Z 9
_cell_length_a 22.5011(13)
_cell_length_b 22.5011(13)
_cell_length_c 18.1552(13)
_cell_measurement_reflns_used 24912
_cell_measurement_temperature 100(2)
_cell_measurement_theta_max 30.59
_cell_measurement_theta_min 2.94
_cell_volume 7960.5(9)
_computing_cell_refinement XDS
_computing_data_collection BLU-ICE
_computing_data_reduction XDS
_computing_molecular_graphics
;
'X-SEED (Barbour, 2008) and ORTEPIII (Farrugia, 2008)'
;
_computing_publication_material 'WinGX (Farrugia, 1999)'
_computing_structure_refinement 'SHELXL-97 (Sheldrick, 1997)'
_computing_structure_solution 'SHELXS-97 (Sheldrick, 1990)'
_diffrn_ambient_temperature 100(2)
_diffrn_detector_area_resol_mean 'ADSC Q315'
_diffrn_measured_fraction_theta_full 0.983
_diffrn_measured_fraction_theta_max 0.983
_diffrn_measurement_device_type '3-ID1 Australian Synchrotron'
_diffrn_measurement_method Rotation
_diffrn_radiation_monochromator Si<111>
_diffrn_radiation_source 'Synchrotron ID'
_diffrn_radiation_type Synchrotron
_diffrn_radiation_wavelength 0.70000
_diffrn_reflns_av_R_equivalents 0.0832
_diffrn_reflns_av_unetI/netI 0.0374
_diffrn_reflns_limit_h_max 32
_diffrn_reflns_limit_h_min -32
_diffrn_reflns_limit_k_max 32
_diffrn_reflns_limit_k_min -32
_diffrn_reflns_limit_l_max 26
_diffrn_reflns_limit_l_min -26
_diffrn_reflns_number 56709
_diffrn_reflns_theta_full 30.59
_diffrn_reflns_theta_max 30.59
_diffrn_reflns_theta_min 2.94
_exptl_absorpt_coefficient_mu 0.573
_exptl_absorpt_correction_type none
_exptl_crystal_colour red
_exptl_crystal_density_diffrn 1.255
_exptl_crystal_density_method 'not measured'
_exptl_crystal_description prism
_exptl_crystal_F_000 3114
_exptl_crystal_size_max 0.10
_exptl_crystal_size_mid 0.10
_exptl_crystal_size_min 0.10
_platon_squeeze_details
;
Squeeze was used owing to the inability to refine a molecule of DCM
that was badly disordered. Details are below.
It is suspected that the large thermal motion of one of the phenyl
groups is associated with this solvent disorder.
;
_refine_diff_density_max 0.737
_refine_diff_density_min -0.394
_refine_diff_density_rms 0.082
_refine_ls_extinction_method none
_refine_ls_goodness_of_fit_ref 1.092
_refine_ls_hydrogen_treatment mixed
_refine_ls_matrix_type full
_refine_ls_number_parameters 191
_refine_ls_number_reflns 5600
_refine_ls_number_restraints 0
_refine_ls_restrained_S_all 1.092
_refine_ls_R_factor_all 0.1054
_refine_ls_R_factor_gt 0.0787
_refine_ls_shift/su_max 0.001
_refine_ls_shift/su_mean 0.000
_refine_ls_structure_factor_coef Fsqd
_refine_ls_weighting_details 'calc w=1/[\s^2^(Fo^2^)+(0.1293P)^2^+8.9241P] where P=(Fo^2^+2Fc^2^)/3'
_refine_ls_weighting_scheme calc
_refine_ls_wR_factor_gt 0.2099
_refine_ls_wR_factor_ref 0.2290
_reflns_number_gt 4234
_reflns_number_total 5600
_reflns_threshold_expression >2sigma(I)
_cod_data_source_file c3dt32183e.txt
_cod_data_source_block d:\as10js1\squeze
_cod_original_sg_symbol_H-M R-3
_cod_database_code 7021036

loop_
_symmetry_equiv_pos_as_xyz
'x, y, z'
'-y, x-y, z'
'-x+y, -x, z'
'x+2/3, y+1/3, z+1/3'
'-y+2/3, x-y+1/3, z+1/3'
'-x+y+2/3, -x+1/3, z+1/3'
'x+1/3, y+2/3, z+2/3'
'-y+1/3, x-y+2/3, z+2/3'
'-x+y+1/3, -x+2/3, z+2/3'
'-x, -y, -z'
'y, -x+y, -z'
'x-y, x, -z'
'-x+2/3, -y+1/3, -z+1/3'
'y+2/3, -x+y+1/3, -z+1/3'
'x-y+2/3, x+1/3, -z+1/3'
'-x+1/3, -y+2/3, -z+2/3'
'y+1/3, -x+y+2/3, -z+2/3'
'x-y+1/3, x+2/3, -z+2/3'

loop_
_atom_site_label
_atom_site_type_symbol
_atom_site_fract_x
_atom_site_fract_y
_atom_site_fract_z
_atom_site_U_iso_or_equiv
_atom_site_adp_type
_atom_site_occupancy
_atom_site_symmetry_multiplicity
_atom_site_calc_flag
_atom_site_refinement_flags
Ti1 Ti 0.5000 0.0000 0.0000 0.0426(2) Uani 1 2 d S
Cl1 Cl 0.46043(4) 0.07616(4) -0.03010(4) 0.0540(2) Uani 1 1 d .
Cl2 Cl 0.53874(4) 0.05846(4) 0.11429(4) 0.0540(2) Uani 1 1 d .
O1 O 0.41472(11) -0.05804(10) 0.04293(12) 0.0527(5) Uani 1 1 d .
N1 N 0.35195(14) -0.00330(12) 0.12342(13) 0.0467(5) Uani 1 1 d .
H1 H 0.3879(18) 0.0068(18) 0.094(2) 0.053 Uiso 1 1 d .
C1 C 0.36219(14) -0.11957(13) 0.05816(15) 0.0423(5) Uani 1 1 d .
C2 C 0.31013(13) -0.12504(13) 0.10428(14) 0.0404(5) Uani 1 1 d .
C3 C 0.25558(16) -0.19016(15) 0.12282(18) 0.0523(7) Uani 1 1 d .
H3 H 0.2208 -0.1939 0.1553 0.063 Uiso 1 1 calc R
C4 C 0.25195(16) -0.24852(15) 0.0945(2) 0.0565(7) Uani 1 1 d .
H4 H 0.2149 -0.2925 0.1072 0.068 Uiso 1 1 calc R
C5 C 0.30283(18) -0.24259(15) 0.0472(2) 0.0590(8) Uani 1 1 d .
H5 H 0.2997 -0.2829 0.0265 0.071 Uiso 1 1 calc R
C6 C 0.35805(17) -0.17942(15) 0.02952(19) 0.0546(7) Uani 1 1 d .
H6 H 0.3932 -0.1764 -0.0020 0.065 Uiso 1 1 calc R
C7 C 0.30907(15) -0.06632(15) 0.13438(15) 0.0461(6) Uani 1 1 d .
H7 H 0.2718 -0.0759 0.1663 0.055 Uiso 1 1 calc R
C8 C 0.34612(18) 0.05675(16) 0.15211(17) 0.0532(7) Uani 1 1 d .
C9 C 0.3136(3) 0.0408(2) 0.2284(2) 0.0822(13) Uani 1 1 d .
H9A H 0.2665 0.0022 0.2251 0.123 Uiso 1 1 calc R
H9B H 0.3130 0.0812 0.2476 0.123 Uiso 1 1 calc R
H9C H 0.3403 0.0287 0.2615 0.123 Uiso 1 1 calc R
C10 C 0.4185(2) 0.11639(18) 0.1581(2) 0.0661(9) Uani 1 1 d .
H10A H 0.4398 0.1272 0.1092 0.099 Uiso 1 1 calc R
H10B H 0.4451 0.1042 0.1913 0.099 Uiso 1 1 calc R
H10C H 0.4174 0.1565 0.1776 0.099 Uiso 1 1 calc R
C11 C 0.30417(18) 0.06998(15) 0.09335(19) 0.0561(7) Uani 1 1 d .
C12 C 0.2352(3) 0.0327(3) 0.0904(5) 0.130(3) Uani 1 1 d .
H12 H 0.2115 -0.0025 0.1258 0.156 Uiso 1 1 calc R
C13 C 0.1974(3) 0.0441(3) 0.0372(5) 0.145(3) Uani 1 1 d .
H13 H 0.1486 0.0198 0.0390 0.174 Uiso 1 1 calc R
C14 C 0.2310(3) 0.0904(3) -0.0175(3) 0.0943(15) Uani 1 1 d .
H14 H 0.2059 0.0956 -0.0566 0.113 Uiso 1 1 calc R
C15 C 0.2991(3) 0.1285(3) -0.0159(3) 0.0923(14) Uani 1 1 d .
H15 H 0.3225 0.1625 -0.0526 0.111 Uiso 1 1 calc R
C16 C 0.3356(2) 0.1187(3) 0.0386(2) 0.0772(11) Uani 1 1 d .
H16 H 0.3842 0.1463 0.0388 0.093 Uiso 1 1 calc R

loop_
_atom_site_aniso_label
_atom_site_aniso_U_11
_atom_site_aniso_U_22
_atom_site_aniso_U_33
_atom_site_aniso_U_23
_atom_site_aniso_U_13
_atom_site_aniso_U_12
Ti1 0.0531(4) 0.0334(3) 0.0439(4) 0.0084(2) 0.0121(3) 0.0237(3)
Cl1 0.0765(5) 0.0462(4) 0.0521(4) 0.0073(3) 0.0055(3) 0.0403(4)
Cl2 0.0698(5) 0.0509(4) 0.0495(4) -0.0003(3) 0.0016(3) 0.0364(4)
O1 0.0594(12) 0.0350(9) 0.0623(12) 0.0074(8) 0.0214(10) 0.0226(9)
N1 0.0595(14) 0.0454(12) 0.0431(11) -0.0014(9) 0.0042(10) 0.0323(11)
C1 0.0480(13) 0.0368(12) 0.0440(13) 0.0011(10) 0.0058(11) 0.0226(11)
C2 0.0427(12) 0.0385(12) 0.0394(12) -0.0031(9) -0.0007(10) 0.0199(10)
C3 0.0460(14) 0.0473(15) 0.0585(17) -0.0044(13) 0.0079(12) 0.0194(12)
C4 0.0476(15) 0.0389(13) 0.072(2) -0.0040(13) 0.0022(14) 0.0131(12)
C5 0.0639(18) 0.0346(13) 0.077(2) -0.0110(13) 0.0038(16) 0.0234(13)
C6 0.0608(17) 0.0403(13) 0.0634(18) -0.0040(12) 0.0153(14) 0.0259(13)
C7 0.0518(14) 0.0498(14) 0.0419(13) -0.0065(11) -0.0014(11) 0.0293(12)
C8 0.073(2) 0.0477(15) 0.0521(15) -0.0073(12) 0.0002(14) 0.0400(15)
C9 0.128(4) 0.073(2) 0.060(2) -0.0059(18) 0.023(2) 0.061(3)
C10 0.079(2) 0.0540(18) 0.075(2) -0.0203(16) -0.0154(18) 0.0402(17)
C11 0.0679(19) 0.0403(14) 0.0682(19) -0.0071(13) -0.0028(15) 0.0331(14)
C12 0.070(3) 0.092(3) 0.216(8) 0.078(4) -0.003(4) 0.032(3)
C13 0.079(3) 0.097(4) 0.228(9) 0.054(5) -0.040(4) 0.021(3)
C14 0.112(4) 0.067(3) 0.108(4) -0.007(2) -0.027(3) 0.048(3)
C15 0.115(4) 0.113(4) 0.072(3) 0.024(3) 0.014(3) 0.074(4)
C16 0.078(2) 0.091(3) 0.076(2) 0.015(2) 0.011(2) 0.052(2)

loop_
_atom_type_symbol
_atom_type_description
_atom_type_scat_dispersion_real
_atom_type_scat_dispersion_imag
_atom_type_scat_source
C C 0.0033 0.0016 'International Tables Vol C Tables 4.2.6.8 and 6.1.1.4'
H H 0.0000 0.0000 'International Tables Vol C Tables 4.2.6.8 and 6.1.1.4'
N N 0.0061 0.0033 'International Tables Vol C Tables 4.2.6.8 and 6.1.1.4'
O O 0.0106 0.0060 'International Tables Vol C Tables 4.2.6.8 and 6.1.1.4'
Cl Cl 0.1484 0.1585 'International Tables Vol C Tables 4.2.6.8 and 6.1.1.4'
Ti Ti 0.2776 0.4457 'International Tables Vol C Tables 4.2.6.8 and 6.1.1.4'

loop_
_geom_angle_atom_site_label_1
_geom_angle_atom_site_label_2
_geom_angle_atom_site_label_3
_geom_angle
_geom_angle_site_symmetry_1
_geom_angle_site_symmetry_3
O1 Ti1 O1 180.0(2) . 10_655
O1 Ti1 Cl1 91.40(6) . 10_655
O1 Ti1 Cl1 88.60(6) 10_655 10_655
O1 Ti1 Cl1 88.60(6) . .
O1 Ti1 Cl1 91.40(6) 10_655 .
Cl1 Ti1 Cl1 180.00(3) 10_655 .
O1 Ti1 Cl2 90.75(7) . 10_655
O1 Ti1 Cl2 89.25(7) 10_655 10_655
Cl1 Ti1 Cl2 88.13(3) 10_655 10_655
Cl1 Ti1 Cl2 91.87(3) . 10_655
O1 Ti1 Cl2 89.25(7) . .
O1 Ti1 Cl2 90.75(7) 10_655 .
Cl1 Ti1 Cl2 91.87(3) 10_655 .
Cl1 Ti1 Cl2 88.13(3) . .
Cl2 Ti1 Cl2 180.00(4) 10_655 .
C1 O1 Ti1 152.35(18) . .
C7 N1 C8 125.9(3) . .
C7 N1 H1 117(2) . .
C8 N1 H1 117(2) . .
O1 C1 C2 119.3(2) . .
O1 C1 C6 121.5(2) . .
C2 C1 C6 119.2(2) . .
C1 C2 C3 119.6(2) . .
C1 C2 C7 123.0(2) . .
C3 C2 C7 117.4(2) . .
C4 C3 C2 120.8(3) . .
C4 C3 H3 119.6 . .
C2 C3 H3 119.6 . .
C3 C4 C5 119.3(3) . .
C3 C4 H4 120.4 . .
C5 C4 H4 120.4 . .
C6 C5 C4 121.3(3) . .
C6 C5 H5 119.3 . .
C4 C5 H5 119.3 . .
C5 C6 C1 119.8(3) . .
C5 C6 H6 120.1 . .
C1 C6 H6 120.1 . .
N1 C7 C2 127.8(3) . .
N1 C7 H7 116.1 . .
C2 C7 H7 116.1 . .
C10 C8 N1 106.4(3) . .
C10 C8 C9 108.8(3) . .
N1 C8 C9 110.4(3) . .
C10 C8 C11 111.6(3) . .
N1 C8 C11 105.5(2) . .
C9 C8 C11 113.8(3) . .
C8 C9 H9A 109.5 . .
C8 C9 H9B 109.5 . .
H9A C9 H9B 109.5 . .
C8 C9 H9C 109.5 . .
H9A C9 H9C 109.5 . .
H9B C9 H9C 109.5 . .
C8 C10 H10A 109.5 . .
C8 C10 H10B 109.5 . .
H10A C10 H10B 109.5 . .
C8 C10 H10C 109.5 . .
H10A C10 H10C 109.5 . .
H10B C10 H10C 109.5 . .
C12 C11 C16 116.1(4) . .
C12 C11 C8 122.1(4) . .
C16 C11 C8 121.8(3) . .
C11 C12 C13 122.2(5) . .
C11 C12 H12 118.9 . .
C13 C12 H12 118.9 . .
C14 C13 C12 119.3(6) . .
C14 C13 H13 120.4 . .
C12 C13 H13 120.4 . .
C15 C14 C13 119.9(5) . .
C15 C14 H14 120.1 . .
C13 C14 H14 120.1 . .
C14 C15 C16 120.0(5) . .
C14 C15 H15 120.0 . .
C16 C15 H15 120.0 . .
C15 C16 C11 122.4(5) . .
C15 C16 H16 118.8 . .
C11 C16 H16 118.8 . .

loop_
_geom_bond_atom_site_label_1
_geom_bond_atom_site_label_2
_geom_bond_distance
_geom_bond_site_symmetry_2
Ti1 O1 1.868(2) .
Ti1 O1 1.868(2) 10_655
Ti1 Cl1 2.3567(7) 10_655
Ti1 Cl1 2.3567(7) .
Ti1 Cl2 2.3768(8) 10_655
Ti1 Cl2 2.3768(8) .
O1 C1 1.324(3) .
N1 C7 1.270(4) .
N1 C8 1.514(3) .
N1 H1 0.90(4) .
C1 C2 1.395(4) .
C1 C6 1.402(4) .
C2 C3 1.403(4) .
C2 C7 1.441(4) .
C3 C4 1.374(4) .
C3 H3 0.9500 .
C4 C5 1.383(5) .
C4 H4 0.9500 .
C5 C6 1.379(4) .
C5 H5 0.9500 .
C6 H6 0.9500 .
C7 H7 0.9500 .
C8 C10 1.509(5) .
C8 C9 1.523(5) .
C8 C11 1.549(5) .
C9 H9A 0.9800 .
C9 H9B 0.9800 .
C9 H9C 0.9800 .
C10 H10A 0.9800 .
C10 H10B 0.9800 .
C10 H10C 0.9800 .
C11 C12 1.347(6) .
C11 C16 1.383(5) .
C12 C13 1.394(8) .
C12 H12 0.9500 .
C13 C14 1.362(9) .
C13 H13 0.9500 .
C14 C15 1.330(8) .
C14 H14 0.9500 .
C15 C16 1.374(7) .
C15 H15 0.9500 .
C16 H16 0.9500 .

loop_
_geom_torsion_atom_site_label_1
_geom_torsion_atom_site_label_2
_geom_torsion_atom_site_label_3
_geom_torsion_atom_site_label_4
_geom_torsion
_geom_torsion_site_symmetry_1
O1 Ti1 O1 C1 129(42) 10_655
Cl1 Ti1 O1 C1 -37.9(4) 10_655
Cl1 Ti1 O1 C1 142.1(4) .
Cl2 Ti1 O1 C1 50.3(4) 10_655
Cl2 Ti1 O1 C1 -129.7(4) .
Ti1 O1 C1 C2 175.1(3) .
Ti1 O1 C1 C6 -4.3(6) .
O1 C1 C2 C3 -177.7(3) .
C6 C1 C2 C3 1.7(4) .
O1 C1 C2 C7 2.5(4) .
C6 C1 C2 C7 -178.1(3) .
C1 C2 C3 C4 -1.7(5) .
C7 C2 C3 C4 178.0(3) .
C2 C3 C4 C5 0.0(5) .
C3 C4 C5 C6 1.8(6) .
C4 C5 C6 C1 -1.8(6) .
O1 C1 C6 C5 179.4(3) .
C2 C1 C6 C5 0.0(5) .
C8 N1 C7 C2 175.5(3) .
C1 C2 C7 N1 1.6(5) .
C3 C2 C7 N1 -178.1(3) .
C7 N1 C8 C10 153.5(3) .
C7 N1 C8 C9 35.6(4) .
C7 N1 C8 C11 -87.8(3) .
C10 C8 C11 C12 -163.6(5) .
N1 C8 C11 C12 81.2(5) .
C9 C8 C11 C12 -40.0(6) .
C10 C8 C11 C16 19.5(4) .
N1 C8 C11 C16 -95.6(4) .
C9 C8 C11 C16 143.1(4) .
C16 C11 C12 C13 -2.3(10) .
C8 C11 C12 C13 -179.4(7) .
C11 C12 C13 C14 5.5(13) .
C12 C13 C14 C15 -5.9(12) .
C13 C14 C15 C16 3.2(9) .
C14 C15 C16 C11 -0.1(8) .
C12 C11 C16 C15 -0.4(7) .
C8 C11 C16 C15 176.7(4) .

loop_
_platon_squeeze_void_nr
_platon_squeeze_void_average_x
_platon_squeeze_void_average_y
_platon_squeeze_void_average_z
_platon_squeeze_void_volume
_platon_squeeze_void_count_electrons
_platon_squeeze_void_content
1 0.000 0.000 0.000 407 35 ' '
2 0.667 0.333 0.333 405 35 ' '
3 0.333 0.667 0.167 23 2 ' '
4 0.333 0.667 0.667 405 35 ' '
5 0.000 0.000 0.500 23 2 ' '
6 0.667 0.333 0.833 23 2 ' '
